data_7030592
loop_
_publ_author_name
'Tang, Rowena Pui-Ling'
'Wong, Keith Man-Chung'
'Zhu, Nianyong'
'Yam, Vivian Wing-Wah'

_publ_section_title
;
 Luminescence, electrochemistry and host--guest properties of dinuclear
 platinum(II) terpyridyl complexes of sulfur-containing bridging ligands
;
_journal_coden_ASTM DTARAF
_journal_issue 20
_journal_name_full 'Dalton Transactions'
_journal_page_first 3911
_journal_page_last 3922
_journal_paper_doi 10.1039/b821264c
_journal_year 2009
_chemical_formula_moiety 'C31 H29 Cl F6 N3 O5 P Pt'
_chemical_formula_sum 'C31 H29 Cl F6 N3 O5 P Pt'
_chemical_formula_weight 899.08
_space_group_IT_number 14
_symmetry_cell_setting monoclinic
_symmetry_space_group_name_Hall '-P 2yn'
_symmetry_space_group_name_H-M 'P 1 21/n 1'
_atom_sites_solution_hydrogens geom
_atom_sites_solution_primary direct
_atom_sites_solution_secondary difmap
_audit_creation_method SHELXL-97
_cell_angle_alpha 90.00
_cell_angle_beta 95.08(3)
_cell_angle_gamma 90.00
_cell_formula_units_Z 4
_cell_length_a 6.2690(13)
_cell_length_b 14.713(3)
_cell_length_c 34.398(7)
_cell_measurement_reflns_used 0
_cell_measurement_temperature 301(2)
_cell_measurement_theta_max 0
_cell_measurement_theta_min 0
_cell_volume 3160.3(11)
_computing_cell_refinement Scalepack
_computing_data_collection Marcontroller
_computing_data_reduction Denzo
_computing_molecular_graphics 'Ortep-3 for Windows (Farrugia, 1997)'
_computing_publication_material 'WinGX publication routines (Farrugia, 1999)'
_computing_structure_refinement 'SHELXL-97 (Sheldrick, 1997)'
_computing_structure_solution 'SHELXS-97 (Sheldrick, 1997)'
_diffrn_ambient_temperature 301(2)
_diffrn_measured_fraction_theta_full 0.626
_diffrn_measured_fraction_theta_max 0.626
_diffrn_measurement_device_type 'Marresearch Imaging Plate detector'
_diffrn_measurement_method oscillation
_diffrn_radiation_monochromator graphite
_diffrn_radiation_source 'fine-focus sealed tube'
_diffrn_radiation_type MoK\a
_diffrn_radiation_wavelength 0.71073
_diffrn_reflns_av_R_equivalents 0.0523
_diffrn_reflns_av_sigmaI/netI 0.0927
_diffrn_reflns_limit_h_max 6
_diffrn_reflns_limit_h_min -7
_diffrn_reflns_limit_k_max 17
_diffrn_reflns_limit_k_min -10
_diffrn_reflns_limit_l_max 39
_diffrn_reflns_limit_l_min -39
_diffrn_reflns_number 7114
_diffrn_reflns_theta_full 25.41
_diffrn_reflns_theta_max 25.41
_diffrn_reflns_theta_min 2.26
_exptl_absorpt_coefficient_mu 4.657
_exptl_absorpt_correction_type none
_exptl_crystal_colour orange
_exptl_crystal_density_diffrn 1.890
_exptl_crystal_density_method 'not measured'
_exptl_crystal_description prism
_exptl_crystal_F_000 1760
_exptl_crystal_size_max 0.3
_exptl_crystal_size_mid 0.15
_exptl_crystal_size_min 0.05
_refine_diff_density_max 0.545
_refine_diff_density_min -0.826
_refine_diff_density_rms 0.138
_refine_ls_extinction_method none
_refine_ls_goodness_of_fit_ref 0.915
_refine_ls_hydrogen_treatment constr
_refine_ls_matrix_type full
_refine_ls_number_parameters 433
_refine_ls_number_reflns 3657
_refine_ls_number_restraints 1
_refine_ls_restrained_S_all 0.917
_refine_ls_R_factor_all 0.0666
_refine_ls_R_factor_gt 0.0377
_refine_ls_shift/su_max 0.000
_refine_ls_shift/su_mean 0.000
_refine_ls_structure_factor_coef Fsqd
_refine_ls_weighting_details 'calc w=1/[\s^2^(Fo^2^)+(0.0540P)^2^+0.0000P] where P=(Fo^2^+2Fc^2^)/3'
_refine_ls_weighting_scheme calc
_refine_ls_wR_factor_gt 0.0863
_refine_ls_wR_factor_ref 0.1142
_reflns_number_gt 2379
_reflns_number_total 3657
_reflns_threshold_expression >2sigma(I)
_cod_duplicate_entry 7001302
_cod_data_source_file b821264c.txt
_cod_data_source_block mar211
_cod_depositor_comments
;
The following automatic conversions were performed:

'_refine_ls_hydrogen_treatment' value 'Constr' changed to 'constr'
according to
/usr/data/users/saulius/automatic-downloads/retrospective/RSC/lib/dictionaries/cif_core.dic
dictionary named 'cif_core.dic' version 2.4.2 from 2011-04-26.

Automatic conversion script
Id: cif_fix_values 2281 2013-09-26 08:29:07Z andrius 
;
_cod_original_sg_symbol_H-M 'P 21/n'
_cod_database_code 7030592

loop_
_symmetry_equiv_pos_as_xyz
'x, y, z'
'-x+1/2, y+1/2, -z+1/2'
'-x, -y, -z'
'x-1/2, -y-1/2, z-1/2'

loop_
_atom_site_label
_atom_site_type_symbol
_atom_site_fract_x
_atom_site_fract_y
_atom_site_fract_z
_atom_site_U_iso_or_equiv
_atom_site_adp_type
_atom_site_occupancy
_atom_site_symmetry_multiplicity
_atom_site_calc_flag
_atom_site_refinement_flags
Pt1 Pt 0.56731(6) 0.83699(3) 0.018929(11) 0.0573(2) Uani 1 1 d .
Cl1 Cl 0.2975(5) 0.8382(2) -0.03130(9) 0.0853(11) Uani 1 1 d .
O1 O 2.0816(11) 0.8103(5) 0.29415(19) 0.066(2) Uani 1 1 d .
O2 O 2.3458(12) 0.7717(6) 0.3650(2) 0.075(2) Uani 1 1 d .
O3 O 2.5556(16) 0.6080(7) 0.3338(3) 0.100(3) Uani 1 1 d .
O4 O 2.3150(15) 0.5401(7) 0.2387(3) 0.093(3) Uani 1 1 d .
O5 O 2.0827(12) 0.7112(6) 0.2336(2) 0.076(2) Uani 1 1 d .
N1 N 0.4530(12) 0.9369(7) 0.0513(2) 0.065(3) Uani 1 1 d .
N2 N 0.7968(13) 0.8369(6) 0.0621(2) 0.051(2) Uani 1 1 d .
N3 N 0.7516(12) 0.7352(6) 0.0004(2) 0.058(2) Uani 1 1 d .
C1 C 0.2785(18) 0.9873(10) 0.0430(4) 0.074(4) Uani 1 1 d .
H1 H 0.1945 0.9778 0.0196 0.088 Uiso 1 1 calc R
C2 C 0.2201(19) 1.0541(11) 0.0688(4) 0.085(4) Uani 1 1 d .
H2 H 0.0951 1.0872 0.0629 0.101 Uiso 1 1 calc R
C3 C 0.3444(19) 1.0715(10) 0.1025(4) 0.079(4) Uani 1 1 d .
H3 H 0.3055 1.1164 0.1196 0.095 Uiso 1 1 calc R
C4 C 0.5329(18) 1.0202(9) 0.1112(3) 0.063(3) Uani 1 1 d .
H4 H 0.6207 1.0298 0.1340 0.076 Uiso 1 1 calc R
C5 C 0.5799(16) 0.9580(8) 0.0855(3) 0.056(3) Uani 1 1 d .
C6 C 0.7733(15) 0.8986(8) 0.0911(3) 0.053(3) Uani 1 1 d .
C7 C 0.9326(15) 0.8994(8) 0.1212(3) 0.055(3) Uani 1 1 d .
H7 H 0.9259 0.9403 0.1417 0.066 Uiso 1 1 calc R
C8 C 1.1045(15) 0.8392(8) 0.1211(3) 0.053(3) Uani 1 1 d .
C9 C 1.1153(15) 0.7785(8) 0.0899(3) 0.057(3) Uani 1 1 d .
H9 H 1.2305 0.7388 0.0894 0.069 Uiso 1 1 calc R
C10 C 0.9564(15) 0.7780(7) 0.0604(3) 0.048(3) Uani 1 1 d .
C11 C 0.9379(17) 0.7191(8) 0.0248(3) 0.054(3) Uani 1 1 d .
C12 C 1.0808(18) 0.6545(8) 0.0164(3) 0.065(3) Uani 1 1 d .
H12 H 1.2033 0.6449 0.0332 0.078 Uiso 1 1 calc R
C13 C 1.045(2) 0.6029(10) -0.0170(4) 0.081(4) Uani 1 1 d .
H13 H 1.1434 0.5589 -0.0230 0.097 Uiso 1 1 calc R
C14 C 0.865(3) 0.6173(11) -0.0408(3) 0.089(4) Uani 1 1 d .
H14 H 0.8397 0.5830 -0.0635 0.106 Uiso 1 1 calc R
C15 C 0.720(2) 0.6817(10) -0.0319(3) 0.087(4) Uani 1 1 d .
H15 H 0.5959 0.6892 -0.0484 0.104 Uiso 1 1 calc R
C16 C 1.2715(17) 0.8417(8) 0.1523(3) 0.061(3) Uani 1 1 d .
C17 C 1.4087(17) 0.8417(7) 0.1778(3) 0.057(3) Uani 1 1 d .
C18 C 1.5812(16) 0.8376(8) 0.2084(3) 0.052(3) Uani 1 1 d .
C19 C 1.7458(17) 0.7778(8) 0.2051(3) 0.061(3) Uani 1 1 d .
H19 H 1.7448 0.7421 0.1828 0.073 Uiso 1 1 calc R
C20 C 1.9122(16) 0.7685(8) 0.2335(3) 0.056(3) Uani 1 1 d .
C21 C 1.9124(16) 0.8244(7) 0.2673(3) 0.052(3) Uani 1 1 d .
C22 C 1.7498(15) 0.8827(8) 0.2703(3) 0.056(3) Uani 1 1 d .
H22 H 1.7486 0.9186 0.2925 0.068 Uiso 1 1 calc R
C23 C 1.5815(16) 0.8906(8) 0.2408(3) 0.062(3) Uani 1 1 d .
H23 H 1.4711 0.9318 0.2433 0.074 Uiso 1 1 calc R
C24 C 2.0834(19) 0.6502(9) 0.2023(3) 0.072(4) Uani 1 1 d .
H24A H 2.0672 0.6828 0.1777 0.086 Uiso 1 1 calc R
H24B H 1.9663 0.6073 0.2029 0.086 Uiso 1 1 calc R
C25 C 2.289(2) 0.6025(10) 0.2065(4) 0.091(4) Uani 1 1 d .
H25A H 2.3055 0.5692 0.1826 0.109 Uiso 1 1 calc R
H25B H 2.4029 0.6472 0.2095 0.109 Uiso 1 1 calc R
C26 C 2.478(3) 0.5605(16) 0.2728(6) 0.150(8) Uani 1 1 d D
H26A H 2.5481 0.5046 0.2819 0.180 Uiso 1 1 calc R
H26B H 2.5865 0.6014 0.2645 0.180 Uiso 1 1 calc R
C27 C 2.379(3) 0.5999(17) 0.3030(6) 0.153(8) Uani 1 1 d D
H27A H 2.2656 0.5614 0.3112 0.183 Uiso 1 1 calc R
H27B H 2.3203 0.6590 0.2955 0.183 Uiso 1 1 calc R
C28 C 2.649(2) 0.6935(12) 0.3384(5) 0.099(5) Uani 1 1 d .
H28A H 2.6166 0.7289 0.3149 0.119 Uiso 1 1 calc R
H28B H 2.8031 0.6873 0.3428 0.119 Uiso 1 1 calc R
C29 C 2.5663(19) 0.7412(10) 0.3720(4) 0.090(5) Uani 1 1 d .
H29A H 2.5773 0.7007 0.3943 0.108 Uiso 1 1 calc R
H29B H 2.6566 0.7934 0.3786 0.108 Uiso 1 1 calc R
C30 C 2.3237(16) 0.8556(8) 0.3462(3) 0.064(3) Uani 1 1 d .
H30A H 2.4239 0.8596 0.3264 0.077 Uiso 1 1 calc R
H30B H 2.3560 0.9040 0.3649 0.077 Uiso 1 1 calc R
C31 C 2.1013(16) 0.8662(8) 0.3279(3) 0.062(3) Uani 1 1 d .
H31A H 1.9991 0.8477 0.3460 0.074 Uiso 1 1 calc R
H31B H 2.0739 0.9292 0.3208 0.074 Uiso 1 1 calc R
P1 P 0.8569(5) 0.0596(3) 0.39929(8) 0.0633(9) Uani 1 1 d .
F1 F 1.1018(11) 0.0561(7) 0.3942(2) 0.120(3) Uani 1 1 d .
F2 F 0.8664(15) -0.0457(6) 0.4073(2) 0.125(3) Uani 1 1 d .
F3 F 0.8036(13) 0.0409(7) 0.3543(2) 0.117(3) Uani 1 1 d .
F4 F 0.6150(12) 0.0625(8) 0.4063(3) 0.136(4) Uani 1 1 d .
F5 F 0.8549(17) 0.1654(7) 0.3924(3) 0.140(4) Uani 1 1 d .
F6 F 0.9106(14) 0.0769(8) 0.4442(2) 0.131(4) Uani 1 1 d .

loop_
_atom_site_aniso_label
_atom_site_aniso_U_11
_atom_site_aniso_U_22
_atom_site_aniso_U_33
_atom_site_aniso_U_23
_atom_site_aniso_U_13
_atom_site_aniso_U_12
Pt1 0.0555(3) 0.0607(3) 0.0530(3) 0.0130(2) -0.01064(16) -0.0093(2)
Cl1 0.074(2) 0.100(3) 0.0749(17) 0.0228(18) -0.0314(14) -0.0199(18)
O1 0.068(5) 0.065(6) 0.060(4) -0.017(4) -0.019(3) 0.016(4)
O2 0.078(5) 0.074(7) 0.068(5) 0.015(4) -0.018(4) -0.008(4)
O3 0.121(8) 0.074(9) 0.098(6) 0.019(5) -0.028(6) -0.006(6)
O4 0.111(7) 0.075(8) 0.089(6) 0.010(5) -0.007(5) -0.002(5)
O5 0.077(5) 0.078(7) 0.067(5) -0.034(4) -0.016(4) 0.023(5)
N1 0.042(5) 0.074(8) 0.075(6) 0.032(5) -0.011(4) -0.006(5)
N2 0.052(5) 0.048(6) 0.055(5) 0.014(5) 0.004(4) -0.007(5)
N3 0.062(6) 0.057(7) 0.057(5) 0.006(4) 0.005(4) -0.008(5)
C1 0.060(7) 0.064(10) 0.094(9) 0.030(8) -0.011(6) 0.001(7)
C2 0.054(7) 0.090(13) 0.108(10) 0.033(9) -0.002(7) 0.011(7)
C3 0.068(8) 0.087(11) 0.084(8) 0.008(7) 0.018(7) 0.008(8)
C4 0.063(7) 0.060(9) 0.068(7) 0.005(6) 0.010(6) 0.002(6)
C5 0.049(6) 0.053(8) 0.064(6) 0.020(6) -0.006(5) -0.010(6)
C6 0.053(6) 0.045(8) 0.061(6) 0.010(6) 0.010(5) 0.003(5)
C7 0.057(7) 0.058(8) 0.048(5) 0.004(5) -0.015(5) -0.013(6)
C8 0.047(6) 0.057(8) 0.052(6) 0.011(5) -0.010(4) -0.008(6)
C9 0.042(6) 0.067(9) 0.061(6) 0.024(6) -0.007(5) 0.000(5)
C10 0.051(6) 0.041(8) 0.051(6) 0.010(5) 0.002(4) 0.000(5)
C11 0.059(7) 0.046(8) 0.055(6) 0.005(5) -0.002(5) -0.008(6)
C12 0.065(7) 0.057(9) 0.074(7) 0.004(7) 0.016(6) -0.005(7)
C13 0.103(10) 0.061(10) 0.080(9) -0.014(7) 0.020(7) 0.000(8)
C14 0.126(12) 0.081(12) 0.058(8) -0.012(7) 0.010(8) -0.004(10)
C15 0.111(11) 0.099(13) 0.049(7) -0.005(7) -0.007(6) -0.003(9)
C16 0.068(7) 0.051(8) 0.060(6) 0.008(5) -0.014(5) 0.003(6)
C17 0.063(7) 0.047(8) 0.059(6) 0.011(5) -0.002(5) -0.002(6)
C18 0.050(6) 0.057(8) 0.050(6) 0.002(5) -0.002(4) -0.003(6)
C19 0.069(7) 0.068(9) 0.044(6) -0.005(5) -0.005(5) -0.004(7)
C20 0.052(6) 0.061(9) 0.055(6) -0.001(5) -0.006(5) 0.009(6)
C21 0.054(6) 0.053(8) 0.048(5) 0.000(5) -0.007(4) -0.003(6)
C22 0.051(6) 0.058(8) 0.060(6) -0.008(5) 0.001(5) 0.003(6)
C23 0.052(6) 0.059(9) 0.074(7) 0.005(6) -0.002(5) 0.007(6)
C24 0.072(8) 0.071(11) 0.073(7) -0.012(6) 0.006(6) 0.009(7)
C25 0.106(11) 0.070(11) 0.102(10) -0.008(8) 0.035(8) -0.002(9)
C26 0.166(19) 0.13(2) 0.157(18) -0.017(14) 0.060(16) 0.013(15)
C27 0.148(18) 0.15(2) 0.158(18) 0.010(15) 0.024(15) 0.030(15)
C28 0.098(11) 0.082(13) 0.116(12) 0.027(9) 0.003(9) -0.004(10)
C29 0.082(9) 0.078(11) 0.100(10) 0.031(8) -0.039(8) -0.023(8)
C30 0.058(7) 0.074(11) 0.059(6) 0.000(6) -0.003(5) -0.010(6)
C31 0.066(7) 0.067(9) 0.052(6) -0.016(5) -0.005(5) 0.008(6)
P1 0.065(2) 0.064(3) 0.0621(17) -0.0052(15) 0.0098(14) 0.0006(16)
F1 0.073(5) 0.163(10) 0.125(6) -0.012(6) 0.015(4) 0.009(5)
F2 0.170(9) 0.086(8) 0.123(7) 0.013(5) 0.029(6) -0.003(6)
F3 0.122(6) 0.151(10) 0.073(4) -0.017(5) -0.012(4) 0.031(6)
F4 0.070(5) 0.185(11) 0.157(8) -0.053(7) 0.032(5) -0.015(6)
F5 0.173(10) 0.077(8) 0.177(9) -0.001(6) 0.050(7) 0.010(6)
F6 0.125(6) 0.188(11) 0.080(5) -0.044(6) 0.007(4) 0.000(7)

loop_
_atom_type_symbol
_atom_type_description
_atom_type_scat_dispersion_real
_atom_type_scat_dispersion_imag
_atom_type_scat_source
Pt Pt -1.7033 8.3905 'International Tables Vol C Tables 4.2.6.8 and 6.1.1.4'
Cl Cl 0.1484 0.1585 'International Tables Vol C Tables 4.2.6.8 and 6.1.1.4'
O O 0.0106 0.0060 'International Tables Vol C Tables 4.2.6.8 and 6.1.1.4'
N N 0.0061 0.0033 'International Tables Vol C Tables 4.2.6.8 and 6.1.1.4'
C C 0.0033 0.0016 'International Tables Vol C Tables 4.2.6.8 and 6.1.1.4'
P P 0.1023 0.0942 'International Tables Vol C Tables 4.2.6.8 and 6.1.1.4'
F F 0.0171 0.0103 'International Tables Vol C Tables 4.2.6.8 and 6.1.1.4'
H H 0.0000 0.0000 'International Tables Vol C Tables 4.2.6.8 and 6.1.1.4'

loop_
_geom_angle_atom_site_label_1
_geom_angle_atom_site_label_2
_geom_angle_atom_site_label_3
_geom_angle
N2 Pt1 N1 81.7(4)
N2 Pt1 N3 80.7(4)
N1 Pt1 N3 162.4(3)
N2 Pt1 Cl1 179.5(3)
N1 Pt1 Cl1 97.8(2)
N3 Pt1 Cl1 99.8(2)
C21 O1 C31 118.2(8)
C30 O2 C29 113.8(9)
C28 O3 C27 116.0(13)
C25 O4 C26 119.6(13)
C20 O5 C24 116.8(8)
C1 N1 C5 117.0(11)
C1 N1 Pt1 127.8(8)
C5 N1 Pt1 115.1(7)
C10 N2 C6 126.5(8)
C10 N2 Pt1 118.0(7)
C6 N2 Pt1 115.5(7)
C15 N3 C11 116.4(11)
C15 N3 Pt1 129.7(9)
C11 N3 Pt1 113.9(7)
N1 C1 C2 120.8(11)
N1 C1 H1 119.6
C2 C1 H1 119.6
C3 C2 C1 120.8(12)
C3 C2 H2 119.6
C1 C2 H2 119.6
C2 C3 C4 118.9(13)
C2 C3 H3 120.6
C4 C3 H3 120.6
C5 C4 C3 117.4(11)
C5 C4 H4 121.3
C3 C4 H4 121.3
C4 C5 N1 124.9(10)
C4 C5 C6 123.0(9)
N1 C5 C6 112.0(10)
N2 C6 C7 116.0(10)
N2 C6 C5 115.7(9)
C7 C6 C5 128.3(11)
C6 C7 C8 120.2(10)
C6 C7 H7 119.9
C8 C7 H7 119.9
C7 C8 C9 119.7(8)
C7 C8 C16 119.7(10)
C9 C8 C16 120.6(10)
C10 C9 C8 119.6(10)
C10 C9 H9 120.2
C8 C9 H9 120.2
N2 C10 C9 118.0(10)
N2 C10 C11 114.1(8)
C9 C10 C11 127.8(10)
C12 C11 N3 121.6(10)
C12 C11 C10 125.2(9)
N3 C11 C10 113.2(10)
C11 C12 C13 120.2(11)
C11 C12 H12 119.9
C13 C12 H12 119.9
C14 C13 C12 119.0(14)
C14 C13 H13 120.5
C12 C13 H13 120.5
C13 C14 C15 120.6(12)
C13 C14 H14 119.7
C15 C14 H14 119.7
N3 C15 C14 122.2(12)
N3 C15 H15 118.9
C14 C15 H15 118.9
C17 C16 C8 178.5(13)
C16 C17 C18 177.2(13)
C23 C18 C19 119.4(9)
C23 C18 C17 121.4(11)
C19 C18 C17 119.2(10)
C18 C19 C20 122.4(10)
C18 C19 H19 118.8
C20 C19 H19 118.8
O5 C20 C19 127.6(10)
O5 C20 C21 114.3(8)
C19 C20 C21 118.0(10)
C22 C21 O1 126.7(9)
C22 C21 C20 119.1(8)
O1 C21 C20 114.2(9)
C21 C22 C23 121.6(10)
C21 C22 H22 119.2
C23 C22 H22 119.2
C18 C23 C22 119.4(11)
C18 C23 H23 120.3
C22 C23 H23 120.3
O5 C24 C25 107.1(9)
O5 C24 H24A 110.3
C25 C24 H24A 110.3
O5 C24 H24B 110.3
C25 C24 H24B 110.3
H24A C24 H24B 108.5
O4 C25 C24 114.9(11)
O4 C25 H25A 108.5
C24 C25 H25A 108.5
O4 C25 H25B 108.5
C24 C25 H25B 108.5
H25A C25 H25B 107.5
C27 C26 O4 110.3(17)
C27 C26 H26A 109.6
O4 C26 H26A 109.6
C27 C26 H26B 109.6
O4 C26 H26B 109.6
H26A C26 H26B 108.1
C26 C27 O3 102.5(17)
C26 C27 H27A 111.3
O3 C27 H27A 111.3
C26 C27 H27B 111.3
O3 C27 H27B 111.3
H27A C27 H27B 109.2
O3 C28 C29 110.2(13)
O3 C28 H28A 109.6
C29 C28 H28A 109.6
O3 C28 H28B 109.6
C29 C28 H28B 109.6
H28A C28 H28B 108.1
O2 C29 C28 114.3(10)
O2 C29 H29A 108.7
C28 C29 H29A 108.7
O2 C29 H29B 108.7
C28 C29 H29B 108.7
H29A C29 H29B 107.6
O2 C30 C31 109.9(9)
O2 C30 H30A 109.7
C31 C30 H30A 109.7
O2 C30 H30B 109.7
C31 C30 H30B 109.7
H30A C30 H30B 108.2
O1 C31 C30 107.2(9)
O1 C31 H31A 110.3
C30 C31 H31A 110.3
O1 C31 H31B 110.3
C30 C31 H31B 110.3
H31A C31 H31B 108.5
F4 P1 F1 177.5(5)
F4 P1 F6 88.3(5)
F1 P1 F6 89.3(5)
F4 P1 F2 91.3(6)
F1 P1 F2 88.0(5)
F6 P1 F2 89.2(5)
F4 P1 F5 90.0(6)
F1 P1 F5 90.6(6)
F6 P1 F5 89.2(6)
F2 P1 F5 177.9(6)
F4 P1 F3 91.9(4)
F1 P1 F3 90.6(4)
F6 P1 F3 179.3(6)
F2 P1 F3 90.1(5)
F5 P1 F3 91.5(5)

loop_
_geom_bond_atom_site_label_1
_geom_bond_atom_site_label_2
_geom_bond_distance
Pt1 N2 1.973(7)
Pt1 N1 2.014(10)
Pt1 N3 2.029(9)
Pt1 Cl1 2.308(3)
O1 C21 1.360(11)
O1 C31 1.420(12)
O2 C30 1.394(13)
O2 C29 1.453(14)
O3 C28 1.391(17)
O3 C27 1.469(19)
O4 C25 1.437(15)
O4 C26 1.517(19)
O5 C20 1.361(12)
O5 C24 1.403(13)
N1 C1 1.332(14)
N1 C5 1.394(12)
N2 C10 1.329(13)
N2 C6 1.366(14)
N3 C15 1.361(14)
N3 C11 1.397(12)
C1 C2 1.395(18)
C1 H1 0.9300
C2 C3 1.364(16)
C2 H2 0.9300
C3 C4 1.411(15)
C3 H3 0.9300
C4 C5 1.324(16)
C4 H4 0.9300
C5 C6 1.494(15)
C6 C7 1.374(12)
C7 C8 1.396(15)
C7 H7 0.9300
C8 C9 1.403(15)
C8 C16 1.432(12)
C9 C10 1.357(12)
C9 H9 0.9300
C10 C11 1.496(14)
C11 C12 1.355(15)
C12 C13 1.378(15)
C12 H12 0.9300
C13 C14 1.351(18)
C13 H13 0.9300
C14 C15 1.366(19)
C14 H14 0.9300
C15 H15 0.9300
C16 C17 1.173(12)
C17 C18 1.443(13)
C18 C23 1.359(15)
C18 C19 1.369(15)
C19 C20 1.372(12)
C19 H19 0.9300
C20 C21 1.423(14)
C21 C22 1.343(14)
C22 C23 1.403(13)
C22 H22 0.9300
C23 H23 0.9300
C24 C25 1.464(17)
C24 H24A 0.9700
C24 H24B 0.9700
C25 H25A 0.9700
C25 H25B 0.9700
C26 C27 1.382(16)
C26 H26A 0.9700
C26 H26B 0.9700
C27 H27A 0.9700
C27 H27B 0.9700
C28 C29 1.481(19)
C28 H28A 0.9700
C28 H28B 0.9700
C29 H29A 0.9700
C29 H29B 0.9700
C30 C31 1.487(13)
C30 H30A 0.9700
C30 H30B 0.9700
C31 H31A 0.9700
C31 H31B 0.9700
P1 F4 1.557(8)
P1 F1 1.562(8)
P1 F6 1.573(8)
P1 F2 1.574(10)
P1 F5 1.575(10)
P1 F3 1.577(7)
